data_4130488
loop_
_publ_author_name
'Chen, Guo-Qiang'
'Kehr, Gerald'
'M\"uck-Lichtenfeld, Christian'
'Daniliuc, Constantin G.'
'Erker, Gerhard'

_publ_section_title
;
 Phospha-Claisen Type Reactions at Frustrated Lewis Pair Frameworks.
;
_journal_issue 27
_journal_name_full 'Journal of the American Chemical Society'
_journal_page_first 8554
_journal_page_last 8559
_journal_paper_doi 10.1021/jacs.6b04046
_journal_volume 138
_journal_year 2016
_chemical_formula_sum 'C31 H34 B F10 O P'
_chemical_formula_weight 654.36
_space_group_IT_number 2
_space_group_name_Hall '-P 1'
_space_group_name_H-M_alt 'P -1'
_symmetry_cell_setting triclinic
_symmetry_space_group_name_H-M 'P -1'
_atom_sites_solution_hydrogens geom
_atom_sites_solution_primary direct
_atom_sites_solution_secondary difmap
_audit_creation_method SHELXL-97
_cell_angle_alpha 90.2660(10)
_cell_angle_beta 102.8730(10)
_cell_angle_gamma 107.4890(10)
_cell_formula_units_Z 2
_cell_length_a 9.1467(2)
_cell_length_b 14.6625(3)
_cell_length_c 14.7129(4)
_cell_measurement_reflns_used 4602
_cell_measurement_temperature 223(2)
_cell_measurement_theta_max 28.28
_cell_measurement_theta_min 4.08
_cell_volume 1829.24(8)
_computing_cell_refinement 'Collect (Nonius B.V., 1998)'
_computing_data_collection 'Collect (Nonius B.V., 1998)'
_computing_data_reduction 'Denzo-SMN (Otwinowski & Minor, 1997)'
_computing_molecular_graphics 'XP (BrukerAXS, 2000)'
_computing_publication_material 'SHELXL-97 (Sheldrick, 1997)'
_computing_structure_refinement 'SHELXL-97 (Sheldrick, 1997)'
_computing_structure_solution 'SHELXS-97 (Sheldrick, 1990)'
_diffrn_ambient_temperature 223(2)
_diffrn_measured_fraction_theta_full 0.983
_diffrn_measured_fraction_theta_max 0.983
_diffrn_measurement_device_type 'Nonius KappaCCD APEXII'
_diffrn_measurement_method '\w and \f scans'
_diffrn_radiation_monochromator 'Montel mirror'
_diffrn_radiation_source 'rotating anode Nonius FR591'
_diffrn_radiation_type MoK\a
_diffrn_radiation_wavelength 0.71073
_diffrn_reflns_av_R_equivalents 0.059
_diffrn_reflns_av_sigmaI/netI 0.0470
_diffrn_reflns_limit_h_max 10
_diffrn_reflns_limit_h_min -10
_diffrn_reflns_limit_k_max 17
_diffrn_reflns_limit_k_min -17
_diffrn_reflns_limit_l_max 17
_diffrn_reflns_limit_l_min 0
_diffrn_reflns_number 17742
_diffrn_reflns_theta_full 25.00
_diffrn_reflns_theta_max 25.00
_diffrn_reflns_theta_min 4.14
_exptl_absorpt_coefficient_mu 0.147
_exptl_absorpt_correction_T_max 0.9783
_exptl_absorpt_correction_T_min 0.9741
_exptl_absorpt_correction_type multi-scan
_exptl_absorpt_process_details 'Denzo (Otwinowski, Borek, Majewski & Minor, 2003)'
_exptl_crystal_colour colourless
_exptl_crystal_density_diffrn 1.188
_exptl_crystal_density_method 'not measured'
_exptl_crystal_description prism
_exptl_crystal_F_000 676
_exptl_crystal_size_max 0.18
_exptl_crystal_size_mid 0.15
_exptl_crystal_size_min 0.15
_refine_diff_density_max 0.371
_refine_diff_density_min -0.331
_refine_diff_density_rms 0.071
_refine_ls_extinction_method none
_refine_ls_goodness_of_fit_ref 1.073
_refine_ls_hydrogen_treatment constr
_refine_ls_matrix_type full
_refine_ls_number_parameters 400
_refine_ls_number_reflns 6342
_refine_ls_number_restraints 0
_refine_ls_restrained_S_all 1.073
_refine_ls_R_factor_all 0.1153
_refine_ls_R_factor_gt 0.0863
_refine_ls_shift/su_max 0.000
_refine_ls_shift/su_mean 0.000
_refine_ls_structure_factor_coef Fsqd
_refine_ls_weighting_details 'calc w=1/[\s^2^(Fo^2^)+(0.1126P)^2^+2.5511P] where P=(Fo^2^+2Fc^2^)/3'
_refine_ls_weighting_scheme calc
_refine_ls_wR_factor_gt 0.2207
_refine_ls_wR_factor_ref 0.2398
_reflns_number_gt 4693
_reflns_number_total 6342
_reflns_threshold_expression >2sigma(I)
_cod_data_source_file ja6b04046_si_003.cif
_cod_data_source_block erk8069
_cod_original_cell_volume 1829.24(7)
_cod_original_sg_symbol_H-M P-1
_cod_database_code 4130488

loop_
_symmetry_equiv_pos_as_xyz
'x, y, z'
'-x, -y, -z'

loop_
_atom_site_label
_atom_site_type_symbol
_atom_site_fract_x
_atom_site_fract_y
_atom_site_fract_z
_atom_site_U_iso_or_equiv
_atom_site_adp_type
_atom_site_occupancy
_atom_site_symmetry_multiplicity
_atom_site_calc_flag
_atom_site_refinement_flags
P1 P 0.59996(11) 0.30429(7) 0.16147(7) 0.0363(3) Uani 1 1 d .
B1 B 0.8360(5) 0.6445(3) 0.2257(3) 0.0379(9) Uani 1 1 d .
O1 O 0.9771(3) 0.61008(17) 0.24193(18) 0.0395(6) Uani 1 1 d .
C1 C 0.5876(4) 0.3721(3) 0.0571(3) 0.0385(8) Uani 1 1 d .
H1A H 0.5522 0.3240 0.0038 0.046 Uiso 1 1 calc R
H1B H 0.5001 0.3980 0.0557 0.046 Uiso 1 1 calc R
C2 C 0.7182(4) 0.4539(3) 0.0329(3) 0.0400(9) Uani 1 1 d .
C3 C 0.7515(5) 0.5432(3) 0.0672(3) 0.0398(9) Uani 1 1 d .
H3 H 0.8208 0.5907 0.0409 0.048 Uiso 1 1 calc R
C4 C 0.6916(4) 0.5770(3) 0.1429(3) 0.0380(8) Uani 1 1 d .
H4A H 0.6308 0.5214 0.1699 0.046 Uiso 1 1 calc R
H4B H 0.6208 0.6137 0.1163 0.046 Uiso 1 1 calc R
C5 C 0.7869(6) 0.4313(4) -0.0459(3) 0.0649(13) Uani 1 1 d .
H5A H 0.7497 0.3627 -0.0619 0.097 Uiso 1 1 calc R
H5B H 0.9011 0.4528 -0.0261 0.097 Uiso 1 1 calc R
H5C H 0.7538 0.4640 -0.1001 0.097 Uiso 1 1 calc R
C6 C 0.7163(4) 0.3781(3) 0.2675(3) 0.0369(8) Uani 1 1 d .
C7 C 0.8377(5) 0.4487(3) 0.2578(3) 0.0379(8) Uani 1 1 d .
C8 C 0.9687(4) 0.5194(3) 0.2587(3) 0.0373(8) Uani 1 1 d .
C9 C 1.1245(5) 0.5016(3) 0.2792(3) 0.0492(10) Uani 1 1 d .
H9A H 1.2068 0.5609 0.2771 0.074 Uiso 1 1 calc R
H9B H 1.1238 0.4541 0.2329 0.074 Uiso 1 1 calc R
H9C H 1.1441 0.4783 0.3409 0.074 Uiso 1 1 calc R
C10 C 0.6807(5) 0.3546(3) 0.3628(3) 0.0489(10) Uani 1 1 d .
H10A H 0.5804 0.3651 0.3644 0.059 Uiso 1 1 calc R
H10B H 0.6686 0.2866 0.3708 0.059 Uiso 1 1 calc R
C11 C 0.8081(5) 0.4145(3) 0.4431(3) 0.0503(10) Uani 1 1 d .
H11A H 0.7792 0.3971 0.5017 0.076 Uiso 1 1 calc R
H11B H 0.8198 0.4819 0.4361 0.076 Uiso 1 1 calc R
H11C H 0.9071 0.4030 0.4432 0.076 Uiso 1 1 calc R
C21 C 0.3872(5) 0.2571(3) 0.1661(3) 0.0449(9) Uani 1 1 d .
C22 C 0.2812(5) 0.2137(3) 0.0694(3) 0.0566(11) Uani 1 1 d .
H22A H 0.3067 0.1578 0.0509 0.085 Uiso 1 1 calc R
H22B H 0.2989 0.2609 0.0238 0.085 Uiso 1 1 calc R
H22C H 0.1715 0.1950 0.0726 0.085 Uiso 1 1 calc R
C23 C 0.3564(6) 0.1800(4) 0.2357(3) 0.0662(13) Uani 1 1 d .
H23A H 0.2480 0.1645 0.2412 0.099 Uiso 1 1 calc R
H23B H 0.4271 0.2039 0.2963 0.099 Uiso 1 1 calc R
H23C H 0.3745 0.1229 0.2135 0.099 Uiso 1 1 calc R
C24 C 0.3394(5) 0.3438(3) 0.1939(3) 0.0501(10) Uani 1 1 d .
H24A H 0.2303 0.3222 0.1986 0.075 Uiso 1 1 calc R
H24B H 0.3512 0.3898 0.1468 0.075 Uiso 1 1 calc R
H24C H 0.4065 0.3739 0.2538 0.075 Uiso 1 1 calc R
C31 C 0.6925(6) 0.2102(3) 0.1459(3) 0.0531(11) Uani 1 1 d .
C32 C 0.5912(8) 0.1333(4) 0.0673(4) 0.0829(18) Uani 1 1 d .
H32A H 0.4905 0.1016 0.0818 0.124 Uiso 1 1 calc R
H32B H 0.6451 0.0866 0.0615 0.124 Uiso 1 1 calc R
H32C H 0.5738 0.1632 0.0089 0.124 Uiso 1 1 calc R
C33 C 0.7239(8) 0.1628(4) 0.2381(4) 0.0831(18) Uani 1 1 d .
H33A H 0.6246 0.1313 0.2543 0.125 Uiso 1 1 calc R
H33B H 0.7903 0.2114 0.2874 0.125 Uiso 1 1 calc R
H33C H 0.7768 0.1159 0.2309 0.125 Uiso 1 1 calc R
C34 C 0.8490(7) 0.2603(4) 0.1200(5) 0.091(2) Uani 1 1 d .
H34A H 0.9136 0.3107 0.1680 0.137 Uiso 1 1 calc R
H34B H 0.8285 0.2878 0.0605 0.137 Uiso 1 1 calc R
H34C H 0.9041 0.2140 0.1153 0.137 Uiso 1 1 calc R
C41 C 0.8911(5) 0.7536(3) 0.1907(3) 0.0439(9) Uani 1 1 d .
F42 F 0.6492(3) 0.77218(19) 0.2078(2) 0.0684(8) Uani 1 1 d .
C42 C 0.7899(6) 0.8089(3) 0.1856(3) 0.0524(11) Uani 1 1 d .
F43 F 0.7139(5) 0.9477(2) 0.1518(3) 0.0948(11) Uani 1 1 d .
C43 C 0.8204(7) 0.8998(3) 0.1561(3) 0.0666(14) Uani 1 1 d .
F44 F 0.9885(5) 1.0311(2) 0.1011(3) 0.1070(13) Uani 1 1 d .
C44 C 0.9561(8) 0.9420(3) 0.1310(4) 0.0712(15) Uani 1 1 d .
F45 F 1.1930(5) 0.9308(2) 0.1044(3) 0.1038(12) Uani 1 1 d .
C45 C 1.0599(7) 0.8917(4) 0.1319(4) 0.0689(14) Uani 1 1 d .
F46 F 1.1349(4) 0.7551(2) 0.1593(2) 0.0762(9) Uani 1 1 d .
C46 C 1.0257(6) 0.7988(3) 0.1614(3) 0.0526(11) Uani 1 1 d .
C51 C 0.7911(5) 0.6523(3) 0.3280(3) 0.0405(9) Uani 1 1 d .
F52 F 1.0577(3) 0.7426(2) 0.39379(19) 0.0656(7) Uani 1 1 d .
C52 C 0.9111(5) 0.7010(3) 0.4043(3) 0.0478(10) Uani 1 1 d .
F53 F 1.0090(4) 0.7591(3) 0.5631(2) 0.0890(10) Uani 1 1 d .
C53 C 0.8877(6) 0.7110(4) 0.4932(3) 0.0579(12) Uani 1 1 d .
F54 F 0.7173(4) 0.6797(3) 0.5951(2) 0.0922(11) Uani 1 1 d .
C54 C 0.7389(6) 0.6697(4) 0.5081(3) 0.0626(13) Uani 1 1 d .
F55 F 0.4745(4) 0.5859(3) 0.4515(2) 0.0851(10) Uani 1 1 d .
C55 C 0.6199(6) 0.6241(4) 0.4364(3) 0.0573(12) Uani 1 1 d .
F56 F 0.5170(3) 0.5703(2) 0.28171(18) 0.0634(7) Uani 1 1 d .
C56 C 0.6457(5) 0.6162(3) 0.3489(3) 0.0449(9) Uani 1 1 d .

loop_
_atom_site_aniso_label
_atom_site_aniso_U_11
_atom_site_aniso_U_22
_atom_site_aniso_U_33
_atom_site_aniso_U_23
_atom_site_aniso_U_13
_atom_site_aniso_U_12
P1 0.0375(5) 0.0305(5) 0.0369(5) 0.0011(4) 0.0035(4) 0.0083(4)
B1 0.038(2) 0.033(2) 0.041(2) 0.0024(17) 0.0077(19) 0.0095(18)
O1 0.0365(14) 0.0322(13) 0.0482(15) 0.0037(11) 0.0105(12) 0.0077(11)
C1 0.041(2) 0.037(2) 0.035(2) -0.0022(15) 0.0052(16) 0.0129(17)
C2 0.038(2) 0.049(2) 0.0313(19) 0.0037(16) 0.0053(16) 0.0136(18)
C3 0.045(2) 0.040(2) 0.0318(19) 0.0091(15) 0.0074(16) 0.0099(17)
C4 0.038(2) 0.0328(18) 0.042(2) 0.0088(15) 0.0085(17) 0.0107(16)
C5 0.069(3) 0.071(3) 0.054(3) -0.005(2) 0.029(2) 0.011(3)
C6 0.038(2) 0.0344(19) 0.037(2) 0.0037(15) 0.0019(16) 0.0137(17)
C7 0.042(2) 0.038(2) 0.036(2) 0.0040(15) 0.0047(16) 0.0190(18)
C8 0.037(2) 0.039(2) 0.036(2) -0.0003(15) 0.0080(16) 0.0119(17)
C9 0.044(2) 0.059(3) 0.050(2) 0.0068(19) 0.0143(19) 0.021(2)
C10 0.048(2) 0.050(2) 0.042(2) 0.0019(18) 0.0093(19) 0.005(2)
C11 0.050(2) 0.055(2) 0.039(2) 0.0009(18) 0.0014(18) 0.011(2)
C21 0.039(2) 0.041(2) 0.043(2) 0.0030(17) 0.0055(17) -0.0016(17)
C22 0.043(2) 0.053(3) 0.056(3) -0.002(2) 0.003(2) -0.004(2)
C23 0.067(3) 0.056(3) 0.056(3) 0.014(2) 0.010(2) -0.007(2)
C24 0.042(2) 0.061(3) 0.047(2) 0.002(2) 0.0134(19) 0.014(2)
C31 0.062(3) 0.045(2) 0.051(3) -0.0042(19) -0.001(2) 0.026(2)
C32 0.112(5) 0.065(3) 0.068(3) -0.023(3) -0.017(3) 0.050(3)
C33 0.123(5) 0.068(3) 0.065(3) -0.003(3) -0.009(3) 0.061(4)
C34 0.073(4) 0.080(4) 0.142(6) 0.001(4) 0.035(4) 0.048(3)
C41 0.054(2) 0.033(2) 0.037(2) -0.0009(16) 0.0030(18) 0.0088(18)
F42 0.0704(18) 0.0509(15) 0.093(2) 0.0164(14) 0.0198(16) 0.0321(14)
C42 0.064(3) 0.035(2) 0.049(2) 0.0028(18) 0.006(2) 0.007(2)
F43 0.127(3) 0.0522(17) 0.112(3) 0.0132(17) 0.010(2) 0.050(2)
C43 0.096(4) 0.037(2) 0.058(3) -0.001(2) -0.002(3) 0.022(3)
F44 0.152(3) 0.0337(15) 0.107(3) 0.0234(16) 0.010(2) 0.0015(18)
C44 0.104(4) 0.031(2) 0.060(3) 0.007(2) 0.003(3) 0.004(3)
F45 0.102(3) 0.070(2) 0.124(3) 0.032(2) 0.048(2) -0.0108(19)
C45 0.079(4) 0.048(3) 0.058(3) 0.008(2) 0.018(3) -0.013(3)
F46 0.0717(19) 0.0619(17) 0.102(2) 0.0188(16) 0.0474(17) 0.0120(15)
C46 0.065(3) 0.041(2) 0.049(2) 0.0056(18) 0.017(2) 0.008(2)
C51 0.043(2) 0.036(2) 0.042(2) 0.0043(16) 0.0071(17) 0.0151(17)
F52 0.0438(14) 0.0750(18) 0.0620(17) -0.0103(13) 0.0046(12) 0.0007(13)
C52 0.047(2) 0.046(2) 0.046(2) 0.0000(18) 0.0054(19) 0.0126(19)
F53 0.084(2) 0.121(3) 0.0511(17) -0.0234(17) -0.0091(15) 0.034(2)
C53 0.057(3) 0.069(3) 0.041(2) -0.009(2) -0.008(2) 0.024(2)
F54 0.106(3) 0.143(3) 0.0447(16) -0.0005(17) 0.0253(16) 0.058(2)
C54 0.073(3) 0.087(4) 0.043(3) 0.006(2) 0.019(2) 0.043(3)
F55 0.069(2) 0.118(3) 0.079(2) 0.0082(18) 0.0421(17) 0.0279(19)
C55 0.051(3) 0.075(3) 0.055(3) 0.008(2) 0.020(2) 0.027(2)
F56 0.0378(13) 0.0831(19) 0.0612(16) -0.0126(14) 0.0124(12) 0.0065(13)
C56 0.041(2) 0.048(2) 0.045(2) 0.0008(18) 0.0079(18) 0.0152(19)

loop_
_atom_type_symbol
_atom_type_description
_atom_type_scat_dispersion_real
_atom_type_scat_dispersion_imag
_atom_type_scat_source
C C 0.0033 0.0016 'International Tables Vol C Tables 4.2.6.8 and 6.1.1.4'
H H 0.0000 0.0000 'International Tables Vol C Tables 4.2.6.8 and 6.1.1.4'
B B 0.0013 0.0007 'International Tables Vol C Tables 4.2.6.8 and 6.1.1.4'
O O 0.0106 0.0060 'International Tables Vol C Tables 4.2.6.8 and 6.1.1.4'
F F 0.0171 0.0103 'International Tables Vol C Tables 4.2.6.8 and 6.1.1.4'
P P 0.1023 0.0942 'International Tables Vol C Tables 4.2.6.8 and 6.1.1.4'

loop_
_geom_angle_atom_site_label_1
_geom_angle_atom_site_label_2
_geom_angle_atom_site_label_3
_geom_angle
C6 P1 C1 113.31(17)
C6 P1 C31 107.48(18)
C1 P1 C31 109.52(19)
C6 P1 C21 110.55(18)
C1 P1 C21 101.45(18)
C31 P1 C21 114.6(2)
O1 B1 C4 111.4(3)
O1 B1 C41 106.6(3)
C4 B1 C41 108.2(3)
O1 B1 C51 107.4(3)
C4 B1 C51 114.8(3)
C41 B1 C51 108.1(3)
C8 O1 B1 122.4(3)
C2 C1 P1 127.4(3)
C2 C1 H1A 105.5
P1 C1 H1A 105.5
C2 C1 H1B 105.5
P1 C1 H1B 105.5
H1A C1 H1B 106.0
C3 C2 C5 120.9(4)
C3 C2 C1 121.9(3)
C5 C2 C1 116.3(4)
C2 C3 C4 127.3(4)
C2 C3 H3 116.3
C4 C3 H3 116.3
C3 C4 B1 111.7(3)
C3 C4 H4A 109.3
B1 C4 H4A 109.3
C3 C4 H4B 109.3
B1 C4 H4B 109.3
H4A C4 H4B 107.9
C2 C5 H5A 109.5
C2 C5 H5B 109.5
H5A C5 H5B 109.5
C2 C5 H5C 109.5
H5A C5 H5C 109.5
H5B C5 H5C 109.5
C7 C6 C10 122.3(3)
C7 C6 P1 115.7(3)
C10 C6 P1 121.8(3)
C6 C7 C8 173.1(4)
C7 C8 O1 125.7(3)
C7 C8 C9 120.5(3)
O1 C8 C9 113.8(3)
C8 C9 H9A 109.5
C8 C9 H9B 109.5
H9A C9 H9B 109.5
C8 C9 H9C 109.5
H9A C9 H9C 109.5
H9B C9 H9C 109.5
C11 C10 C6 112.9(3)
C11 C10 H10A 109.0
C6 C10 H10A 109.0
C11 C10 H10B 109.0
C6 C10 H10B 109.0
H10A C10 H10B 107.8
C10 C11 H11A 109.5
C10 C11 H11B 109.5
H11A C11 H11B 109.5
C10 C11 H11C 109.5
H11A C11 H11C 109.5
H11B C11 H11C 109.5
C23 C21 C22 107.7(3)
C23 C21 C24 110.1(4)
C22 C21 C24 107.7(3)
C23 C21 P1 113.1(3)
C22 C21 P1 111.2(3)
C24 C21 P1 106.8(3)
C21 C22 H22A 109.5
C21 C22 H22B 109.5
H22A C22 H22B 109.5
C21 C22 H22C 109.5
H22A C22 H22C 109.5
H22B C22 H22C 109.5
C21 C23 H23A 109.5
C21 C23 H23B 109.5
H23A C23 H23B 109.5
C21 C23 H23C 109.5
H23A C23 H23C 109.5
H23B C23 H23C 109.5
C21 C24 H24A 109.5
C21 C24 H24B 109.5
H24A C24 H24B 109.5
C21 C24 H24C 109.5
H24A C24 H24C 109.5
H24B C24 H24C 109.5
C34 C31 C32 108.2(5)
C34 C31 C33 109.7(5)
C32 C31 C33 109.6(4)
C34 C31 P1 107.1(3)
C32 C31 P1 112.7(3)
C33 C31 P1 109.5(3)
C31 C32 H32A 109.5
C31 C32 H32B 109.5
H32A C32 H32B 109.5
C31 C32 H32C 109.5
H32A C32 H32C 109.5
H32B C32 H32C 109.5
C31 C33 H33A 109.5
C31 C33 H33B 109.5
H33A C33 H33B 109.5
C31 C33 H33C 109.5
H33A C33 H33C 109.5
H33B C33 H33C 109.5
C31 C34 H34A 109.5
C31 C34 H34B 109.5
H34A C34 H34B 109.5
C31 C34 H34C 109.5
H34A C34 H34C 109.5
H34B C34 H34C 109.5
C46 C41 C42 113.1(4)
C46 C41 B1 128.3(4)
C42 C41 B1 118.5(4)
F42 C42 C43 115.7(4)
F42 C42 C41 119.9(4)
C43 C42 C41 124.3(5)
C44 C43 F43 119.4(4)
C44 C43 C42 120.3(5)
F43 C43 C42 120.3(5)
C43 C44 F44 121.4(6)
C43 C44 C45 119.0(4)
F44 C44 C45 119.5(6)
F45 C45 C44 120.2(5)
F45 C45 C46 120.1(5)
C44 C45 C46 119.7(5)
F46 C46 C41 121.3(4)
F46 C46 C45 115.1(4)
C41 C46 C45 123.5(5)
C56 C51 C52 113.7(4)
C56 C51 B1 127.9(4)
C52 C51 B1 118.3(3)
F52 C52 C53 116.2(4)
F52 C52 C51 120.4(4)
C53 C52 C51 123.3(4)
F53 C53 C54 121.2(4)
F53 C53 C52 120.0(5)
C54 C53 C52 118.8(4)
C55 C54 F54 121.9(5)
C55 C54 C53 119.7(4)
F54 C54 C53 118.4(5)
C54 C55 F55 119.1(4)
C54 C55 C56 120.4(4)
F55 C55 C56 120.5(4)
F56 C56 C55 115.3(4)
F56 C56 C51 120.7(4)
C55 C56 C51 124.0(4)

loop_
_geom_bond_atom_site_label_1
_geom_bond_atom_site_label_2
_geom_bond_distance
P1 C6 1.813(4)
P1 C1 1.835(4)
P1 C31 1.859(4)
P1 C21 1.877(4)
B1 O1 1.494(5)
B1 C4 1.642(6)
B1 C41 1.648(6)
B1 C51 1.659(6)
O1 C8 1.336(4)
C1 C2 1.524(5)
C1 H1A 0.9800
C1 H1B 0.9800
C2 C3 1.322(5)
C2 C5 1.514(6)
C3 C4 1.488(5)
C3 H3 0.9400
C4 H4A 0.9800
C4 H4B 0.9800
C5 H5A 0.9700
C5 H5B 0.9700
C5 H5C 0.9700
C6 C7 1.305(5)
C6 C10 1.527(6)
C7 C8 1.326(5)
C8 C9 1.491(5)
C9 H9A 0.9700
C9 H9B 0.9700
C9 H9C 0.9700
C10 C11 1.513(6)
C10 H10A 0.9800
C10 H10B 0.9800
C11 H11A 0.9700
C11 H11B 0.9700
C11 H11C 0.9700
C21 C23 1.535(6)
C21 C22 1.542(6)
C21 C24 1.543(6)
C22 H22A 0.9700
C22 H22B 0.9700
C22 H22C 0.9700
C23 H23A 0.9700
C23 H23B 0.9700
C23 H23C 0.9700
C24 H24A 0.9700
C24 H24B 0.9700
C24 H24C 0.9700
C31 C34 1.532(8)
C31 C32 1.532(6)
C31 C33 1.537(7)
C32 H32A 0.9700
C32 H32B 0.9700
C32 H32C 0.9700
C33 H33A 0.9700
C33 H33B 0.9700
C33 H33C 0.9700
C34 H34A 0.9700
C34 H34B 0.9700
C34 H34C 0.9700
C41 C46 1.374(6)
C41 C42 1.393(6)
F42 C42 1.351(5)
C42 C43 1.371(6)
F43 C43 1.353(6)
C43 C44 1.344(8)
F44 C44 1.349(5)
C44 C45 1.364(8)
F45 C45 1.333(6)
C45 C46 1.398(6)
F46 C46 1.344(5)
C51 C56 1.379(6)
C51 C52 1.395(6)
F52 C52 1.340(5)
C52 C53 1.385(6)
F53 C53 1.342(5)
C53 C54 1.381(7)
F54 C54 1.352(5)
C54 C55 1.337(7)
F55 C55 1.348(5)
C55 C56 1.371(6)
F56 C56 1.348(5)

loop_
_geom_torsion_atom_site_label_1
_geom_torsion_atom_site_label_2
_geom_torsion_atom_site_label_3
_geom_torsion_atom_site_label_4
_geom_torsion
C4 B1 O1 C8 -52.9(4)
C41 B1 O1 C8 -170.7(3)
C51 B1 O1 C8 73.6(4)
C6 P1 C1 C2 38.9(4)
C31 P1 C1 C2 -81.1(4)
C21 P1 C1 C2 157.4(3)
P1 C1 C2 C3 -82.7(5)
P1 C1 C2 C5 108.4(4)
C5 C2 C3 C4 178.8(4)
C1 C2 C3 C4 10.4(6)
C2 C3 C4 B1 127.5(4)
O1 B1 C4 C3 -36.1(4)
C41 B1 C4 C3 80.8(4)
C51 B1 C4 C3 -158.5(3)
C1 P1 C6 C7 -35.1(3)
C31 P1 C6 C7 86.1(3)
C21 P1 C6 C7 -148.2(3)
C1 P1 C6 C10 149.0(3)
C31 P1 C6 C10 -89.8(3)
C21 P1 C6 C10 35.9(4)
C10 C6 C7 C8 23(3)
P1 C6 C7 C8 -153(3)
C6 C7 C8 O1 -120(3)
C6 C7 C8 C9 61(3)
B1 O1 C8 C7 4.1(6)
B1 O1 C8 C9 -176.1(3)
C7 C6 C10 C11 -5.7(5)
P1 C6 C10 C11 169.9(3)
C6 P1 C21 C23 -71.3(3)
C1 P1 C21 C23 168.2(3)
C31 P1 C21 C23 50.3(4)
C6 P1 C21 C22 167.3(3)
C1 P1 C21 C22 46.8(3)
C31 P1 C21 C22 -71.1(3)
C6 P1 C21 C24 50.0(3)
C1 P1 C21 C24 -70.4(3)
C31 P1 C21 C24 171.7(3)
C6 P1 C31 C34 -70.2(4)
C1 P1 C31 C34 53.3(4)
C21 P1 C31 C34 166.5(4)
C6 P1 C31 C32 171.0(4)
C1 P1 C31 C32 -65.5(4)
C21 P1 C31 C32 47.7(4)
C6 P1 C31 C33 48.7(4)
C1 P1 C31 C33 172.2(4)
C21 P1 C31 C33 -74.6(4)
O1 B1 C41 C46 13.3(5)
C4 B1 C41 C46 -106.7(5)
C51 B1 C41 C46 128.5(4)
O1 B1 C41 C42 -169.4(3)
C4 B1 C41 C42 70.7(4)
C51 B1 C41 C42 -54.1(5)
C46 C41 C42 F42 176.8(4)
B1 C41 C42 F42 -0.9(6)
C46 C41 C42 C43 -1.1(6)
B1 C41 C42 C43 -178.9(4)
F42 C42 C43 C44 -178.9(4)
C41 C42 C43 C44 -0.9(7)
F42 C42 C43 F43 0.8(6)
C41 C42 C43 F43 178.8(4)
F43 C43 C44 F44 -0.2(7)
C42 C43 C44 F44 179.5(4)
F43 C43 C44 C45 -177.3(4)
C42 C43 C44 C45 2.4(8)
C43 C44 C45 F45 177.8(5)
F44 C44 C45 F45 0.7(8)
C43 C44 C45 C46 -1.8(8)
F44 C44 C45 C46 -179.0(4)
C42 C41 C46 F46 -178.3(4)
B1 C41 C46 F46 -0.8(7)
C42 C41 C46 C45 1.7(6)
B1 C41 C46 C45 179.2(4)
F45 C45 C46 F46 0.0(7)
C44 C45 C46 F46 179.6(4)
F45 C45 C46 C41 -179.9(4)
C44 C45 C46 C41 -0.3(7)
O1 B1 C51 C56 -130.6(4)
C4 B1 C51 C56 -6.1(5)
C41 B1 C51 C56 114.7(4)
O1 B1 C51 C52 49.8(4)
C4 B1 C51 C52 174.2(3)
C41 B1 C51 C52 -65.0(4)
C56 C51 C52 F52 -177.8(4)
B1 C51 C52 F52 1.9(5)
C56 C51 C52 C53 1.1(6)
B1 C51 C52 C53 -179.2(4)
F52 C52 C53 F53 -0.9(6)
C51 C52 C53 F53 -179.9(4)
F52 C52 C53 C54 179.9(4)
C51 C52 C53 C54 1.0(7)
F53 C53 C54 C55 178.5(4)
C52 C53 C54 C55 -2.3(7)
F53 C53 C54 F54 0.7(7)
C52 C53 C54 F54 179.9(4)
F54 C54 C55 F55 -0.8(7)
C53 C54 C55 F55 -178.5(4)
F54 C54 C55 C56 179.3(4)
C53 C54 C55 C56 1.6(7)
C54 C55 C56 F56 -178.9(4)
F55 C55 C56 F56 1.1(6)
C54 C55 C56 C51 0.7(7)
F55 C55 C56 C51 -179.2(4)
C52 C51 C56 F56 177.7(3)
B1 C51 C56 F56 -2.0(6)
C52 C51 C56 C55 -2.0(6)
B1 C51 C56 C55 178.4(4)

loop_
_platon_squeeze_void_nr
_platon_squeeze_void_average_x
_platon_squeeze_void_average_y
_platon_squeeze_void_average_z
_platon_squeeze_void_volume
_platon_squeeze_void_count_electrons
_platon_squeeze_void_content
1 0.044 0.000 0.500 398 51 ' '
